data_4027005
loop_
_publ_author_name
'Benedikt Neue'
'Roland Fr\"ohlich'
'Birgit Wibbeling'
'Aiko Fukazawa'
'Atsushi Wakamiya'
'Shigehiro Yamaguchi'
'Ernst-Ulrich W\"urthwein'

_publ_section_title
;
 Synthesis and Photophysical Properties of Aryl-Substituted
 2-Borylbenzaldimines and Their Extended \p-Conjugated Congeners
;
_journal_name_full 'Journal of Organic Chemistry'
_journal_page_first 2176
_journal_page_last 2184
_journal_paper_doi 10.1021/jo202212s
_journal_volume 77
_journal_year 2012
_chemical_formula_sum 'C35 H34 B N'
_chemical_formula_weight 479.44
_chemical_name_systematic
; 
 ? 
;
_space_group_IT_number 2
_symmetry_cell_setting triclinic
_symmetry_space_group_name_Hall '-P 1'
_symmetry_space_group_name_H-M 'P -1'
_atom_sites_solution_hydrogens geom
_atom_sites_solution_primary direct
_atom_sites_solution_secondary difmap
_audit_creation_method SHELXL-97
_cell_angle_alpha 116.404(5)
_cell_angle_beta 92.153(3)
_cell_angle_gamma 99.484(3)
_cell_formula_units_Z 4
_cell_length_a 12.2040(10)
_cell_length_b 15.3764(5)
_cell_length_c 16.6166(7)
_cell_measurement_reflns_used 8748
_cell_measurement_temperature 223(2)
_cell_measurement_theta_max 68.25
_cell_measurement_theta_min 0.88
_cell_volume 2732.9(3)
_computing_cell_refinement 'Collect (Nonius B.V., 1998)'
_computing_data_collection 'Collect (Nonius B.V., 1998)'
_computing_data_reduction 'Denzo-SMN (Otwinowski & Minor, 1997)'
_computing_molecular_graphics 'XP (BrukerAXS, 2000)'
_computing_publication_material 'SHELXL-97 (Sheldrick, 1997)'
_computing_structure_refinement 'SHELXL-97 (Sheldrick, 1997)'
_computing_structure_solution 'SHELXS-97 (Sheldrick, 1990)'
_diffrn_ambient_temperature 223(2)
_diffrn_measured_fraction_theta_full 0.968
_diffrn_measured_fraction_theta_max 0.968
_diffrn_measurement_device_type 'Nonius KappaCCD APEXII'
_diffrn_measurement_method '\w and \f scans'
_diffrn_radiation_monochromator graphite
_diffrn_radiation_source 'fine-focus sealed tube'
_diffrn_radiation_type CuK\a
_diffrn_radiation_wavelength 1.54178
_diffrn_reflns_av_R_equivalents 0.070
_diffrn_reflns_av_sigmaI/netI 0.0395
_diffrn_reflns_limit_h_max 14
_diffrn_reflns_limit_h_min -14
_diffrn_reflns_limit_k_max 17
_diffrn_reflns_limit_k_min -17
_diffrn_reflns_limit_l_max 18
_diffrn_reflns_limit_l_min -19
_diffrn_reflns_number 38589
_diffrn_reflns_theta_full 67.16
_diffrn_reflns_theta_max 67.16
_diffrn_reflns_theta_min 3.28
_exptl_absorpt_coefficient_mu 0.495
_exptl_absorpt_correction_T_max 0.9294
_exptl_absorpt_correction_T_min 0.8904
_exptl_absorpt_correction_type multi-scan
_exptl_absorpt_process_details 'Denzo (Otwinowski, Borek, Majewski & Minor, 2003)'
_exptl_crystal_colour colourless
_exptl_crystal_density_diffrn 1.165
_exptl_crystal_description block
_exptl_crystal_F_000 1024
_exptl_crystal_size_max 0.24
_exptl_crystal_size_mid 0.18
_exptl_crystal_size_min 0.15
_refine_diff_density_max 0.213
_refine_diff_density_min -0.168
_refine_diff_density_rms 0.036
_refine_ls_extinction_coef 0.00182(16)
_refine_ls_extinction_expression Fc^*^=kFc[1+0.001xFc^2^\l^3^/sin(2\q)]^-1/4^
_refine_ls_extinction_method SHELXL
_refine_ls_goodness_of_fit_ref 1.010
_refine_ls_hydrogen_treatment constr
_refine_ls_matrix_type full
_refine_ls_number_parameters 680
_refine_ls_number_reflns 9479
_refine_ls_number_restraints 0
_refine_ls_restrained_S_all 1.010
_refine_ls_R_factor_all 0.0713
_refine_ls_R_factor_gt 0.0501
_refine_ls_shift/su_max 0.001
_refine_ls_shift/su_mean 0.000
_refine_ls_structure_factor_coef Fsqd
_refine_ls_weighting_details 'calc w=1/[\s^2^(Fo^2^)+(0.0550P)^2^+1.1215P] where P=(Fo^2^+2Fc^2^)/3'
_refine_ls_weighting_scheme calc
_refine_ls_wR_factor_gt 0.1184
_refine_ls_wR_factor_ref 0.1331
_reflns_number_gt 7135
_reflns_number_total 9479
_reflns_threshold_expression >2sigma(I)
_cod_data_source_file jo202212s_si_003.cif
_cod_data_source_block wue5751
_cod_database_code 4027005

loop_
_symmetry_equiv_pos_as_xyz
'x, y, z'
'-x, -y, -z'

loop_
_atom_site_label
_atom_site_type_symbol
_atom_site_fract_x
_atom_site_fract_y
_atom_site_fract_z
_atom_site_U_iso_or_equiv
_atom_site_adp_type
_atom_site_occupancy
_atom_site_symmetry_multiplicity
_atom_site_calc_flag
_atom_site_refinement_flags
N1A N 0.83894(13) 1.12078(11) 0.76768(10) 0.0371(4) Uani 1 1 d .
C2A C 0.76947(17) 1.11316(15) 0.70305(13) 0.0425(5) Uani 1 1 d .
H2A H 0.7356 1.1652 0.7067 0.051 Uiso 1 1 calc R
C3A C 0.74902(17) 1.01746(15) 0.62517(13) 0.0451(5) Uani 1 1 d .
C4A C 0.6831(2) 0.98701(19) 0.54340(15) 0.0597(6) Uani 1 1 d .
H4A H 0.6438 1.0300 0.5338 0.072 Uiso 1 1 calc R
C5A C 0.6776(2) 0.8907(2) 0.47670(16) 0.0685(7) Uani 1 1 d .
H5A H 0.6319 0.8668 0.4214 0.082 Uiso 1 1 calc R
C6A C 0.7388(2) 0.82983(19) 0.49093(16) 0.0658(7) Uani 1 1 d .
H6A H 0.7354 0.7655 0.4443 0.079 Uiso 1 1 calc R
C7A C 0.8043(2) 0.86078(16) 0.57133(14) 0.0549(6) Uani 1 1 d .
H7A H 0.8472 0.8187 0.5785 0.066 Uiso 1 1 calc R
C8A C 0.80738(17) 0.95501(14) 0.64276(13) 0.0441(5) Uani 1 1 d .
B9A B 0.87059(19) 1.00995(15) 0.74430(15) 0.0394(5) Uani 1 1 d .
C10A C 0.86136(16) 1.21074(13) 0.85221(12) 0.0370(4) Uani 1 1 d .
C11A C 0.96921(17) 1.26315(14) 0.88209(14) 0.0449(5) Uani 1 1 d .
H11A H 1.0273 1.2393 0.8484 0.054 Uiso 1 1 calc R
C12A C 0.9936(2) 1.35259(15) 0.96305(15) 0.0525(5) Uani 1 1 d .
H12A H 1.0677 1.3884 0.9833 0.063 Uiso 1 1 calc R
C13A C 0.9101(2) 1.38691(16) 1.01160(15) 0.0553(6) Uani 1 1 d .
H13A H 0.9270 1.4472 1.0652 0.066 Uiso 1 1 calc R
C14A C 0.79797(19) 1.33425(15) 0.98364(14) 0.0480(5) Uani 1 1 d .
C15A C 0.7098(2) 1.36987(19) 1.03397(16) 0.0635(6) Uani 1 1 d .
H15A H 0.7260 1.4307 1.0870 0.076 Uiso 1 1 calc R
C16A C 0.6029(2) 1.3182(2) 1.00740(17) 0.0682(7) Uani 1 1 d .
H16A H 0.5457 1.3437 1.0415 0.082 Uiso 1 1 calc R
C17A C 0.5774(2) 1.22664(19) 0.92898(17) 0.0605(6) Uani 1 1 d .
H17A H 0.5032 1.1907 0.9113 0.073 Uiso 1 1 calc R
C18A C 0.65947(18) 1.18919(15) 0.87800(15) 0.0476(5) Uani 1 1 d .
H18A H 0.6413 1.1273 0.8262 0.057 Uiso 1 1 calc R
C19A C 0.77168(17) 1.24290(14) 0.90265(13) 0.0405(4) Uani 1 1 d .
C21A C 0.80713(16) 0.98964(13) 0.82314(13) 0.0395(4) Uani 1 1 d .
C22A C 0.69739(17) 0.93051(14) 0.80587(14) 0.0442(5) Uani 1 1 d .
C23A C 0.64460(19) 0.92474(17) 0.87693(16) 0.0520(5) Uani 1 1 d .
H23A H 0.5729 0.8843 0.8633 0.062 Uiso 1 1 calc R
C24A C 0.6920(2) 0.97494(19) 0.96549(16) 0.0568(6) Uani 1 1 d .
C25A C 0.79922(19) 1.03097(17) 0.98278(15) 0.0526(5) Uani 1 1 d .
H25A H 0.8346 1.0652 1.0428 0.063 Uiso 1 1 calc R
C26A C 0.85649(17) 1.03837(14) 0.91445(14) 0.0425(5) Uani 1 1 d .
C27A C 0.62998(19) 0.86874(18) 0.71349(16) 0.0604(6) Uani 1 1 d .
H27A H 0.5588 0.8347 0.7195 0.091 Uiso 1 1 calc R
H27B H 0.6711 0.8204 0.6747 0.091 Uiso 1 1 calc R
H27C H 0.6167 0.9115 0.6869 0.091 Uiso 1 1 calc R
C28A C 0.6309(2) 0.9691(3) 1.0407(2) 0.0827(9) Uani 1 1 d .
H28A H 0.6761 0.9472 1.0745 0.124 Uiso 1 1 calc R
H28B H 0.5600 0.9223 1.0151 0.124 Uiso 1 1 calc R
H28C H 0.6172 1.0340 1.0809 0.124 Uiso 1 1 calc R
C29A C 0.97546(18) 1.09822(16) 0.94719(14) 0.0489(5) Uani 1 1 d .
H29A H 0.9748 1.1627 0.9969 0.073 Uiso 1 1 calc R
H29B H 1.0075 1.1066 0.8979 0.073 Uiso 1 1 calc R
H29C H 1.0201 1.0635 0.9677 0.073 Uiso 1 1 calc R
C31A C 1.00348(16) 1.00504(13) 0.73869(13) 0.0394(4) Uani 1 1 d .
C32A C 1.07622(17) 1.05874(14) 0.70405(13) 0.0439(5) Uani 1 1 d .
C33A C 1.18893(18) 1.05400(16) 0.70246(14) 0.0512(5) Uani 1 1 d .
H33A H 1.2357 1.0946 0.6836 0.061 Uiso 1 1 calc R
C34A C 1.23499(18) 0.99200(17) 0.72754(15) 0.0536(6) Uani 1 1 d .
C35A C 1.16190(18) 0.93213(16) 0.75285(14) 0.0507(5) Uani 1 1 d .
H35A H 1.1896 0.8864 0.7670 0.061 Uiso 1 1 calc R
C36A C 1.04919(17) 0.93678(14) 0.75830(13) 0.0441(5) Uani 1 1 d .
C37A C 1.0352(2) 1.11571(17) 0.65886(16) 0.0567(6) Uani 1 1 d .
H37A H 1.0954 1.1368 0.6309 0.085 Uiso 1 1 calc R
H37B H 1.0115 1.1734 0.7038 0.085 Uiso 1 1 calc R
H37C H 0.9726 1.0735 0.6129 0.085 Uiso 1 1 calc R
C38A C 1.3565(2) 0.9846(2) 0.72041(19) 0.0748(8) Uani 1 1 d .
H38A H 1.3746 0.9410 0.7446 0.112 Uiso 1 1 calc R
H38B H 1.4036 1.0499 0.7547 0.112 Uiso 1 1 calc R
H38C H 1.3692 0.9581 0.6574 0.112 Uiso 1 1 calc R
C39A C 0.9788(2) 0.86197(15) 0.78101(17) 0.0549(6) Uani 1 1 d .
H39A H 0.9653 0.8943 0.8438 0.082 Uiso 1 1 calc R
H39B H 1.0181 0.8089 0.7717 0.082 Uiso 1 1 calc R
H39C H 0.9079 0.8347 0.7421 0.082 Uiso 1 1 calc R
N1B N 0.28955(13) 0.40329(11) 0.26130(11) 0.0395(4) Uani 1 1 d .
C2B C 0.25202(16) 0.32575(15) 0.18448(15) 0.0460(5) Uani 1 1 d .
H2B H 0.2118 0.2660 0.1803 0.055 Uiso 1 1 calc R
C3B C 0.27695(16) 0.33871(15) 0.10661(14) 0.0443(5) Uani 1 1 d .
C4B C 0.25524(18) 0.26626(17) 0.01641(16) 0.0569(6) Uani 1 1 d .
H4B H 0.2217 0.2004 0.0010 0.068 Uiso 1 1 calc R
C5B C 0.2841(2) 0.29380(19) -0.04921(16) 0.0627(7) Uani 1 1 d .
H5B H 0.2694 0.2469 -0.1107 0.075 Uiso 1 1 calc R
C6B C 0.3354(2) 0.39137(19) -0.02435(15) 0.0591(6) Uani 1 1 d .
H6B H 0.3553 0.4095 -0.0697 0.071 Uiso 1 1 calc R
C7B C 0.35792(17) 0.46251(16) 0.06546(14) 0.0487(5) Uani 1 1 d .
H7B H 0.3947 0.5274 0.0802 0.058 Uiso 1 1 calc R
C8B C 0.32652(15) 0.43880(14) 0.13451(13) 0.0406(5) Uani 1 1 d .
B9B B 0.35219(18) 0.49834(16) 0.24483(15) 0.0371(5) Uani 1 1 d .
C10B C 0.24925(17) 0.40460(14) 0.34250(14) 0.0432(5) Uani 1 1 d .
C11B C 0.3210(2) 0.41020(17) 0.41025(16) 0.0555(6) Uani 1 1 d .
H11B H 0.3979 0.4145 0.4048 0.067 Uiso 1 1 calc R
C12B C 0.2808(2) 0.40953(19) 0.48800(17) 0.0656(7) Uani 1 1 d .
H12B H 0.3312 0.4157 0.5354 0.079 Uiso 1 1 calc R
C13B C 0.1699(3) 0.40002(18) 0.49508(18) 0.0664(7) Uani 1 1 d .
H13B H 0.1441 0.3984 0.5471 0.080 Uiso 1 1 calc R
C14B C 0.0927(2) 0.39248(15) 0.42663(17) 0.0563(6) Uani 1 1 d .
C15B C -0.0241(3) 0.38033(18) 0.4318(2) 0.0743(8) Uani 1 1 d .
H15B H -0.0512 0.3767 0.4826 0.089 Uiso 1 1 calc R
C16B C -0.0976(2) 0.37385(19) 0.3652(2) 0.0788(9) Uani 1 1 d .
H16B H -0.1748 0.3644 0.3696 0.095 Uiso 1 1 calc R
C17B C -0.05824(19) 0.38122(17) 0.2899(2) 0.0674(7) Uani 1 1 d .
H17B H -0.1093 0.3777 0.2443 0.081 Uiso 1 1 calc R
C18B C 0.05350(18) 0.39348(15) 0.28211(17) 0.0532(6) Uani 1 1 d .
H18B H 0.0785 0.3998 0.2318 0.064 Uiso 1 1 calc R
C19B C 0.13220(17) 0.39688(14) 0.34844(15) 0.0452(5) Uani 1 1 d .
C21B C 0.29167(15) 0.58803(13) 0.31108(12) 0.0354(4) Uani 1 1 d .
C22B C 0.32919(16) 0.64391(14) 0.40475(13) 0.0408(4) Uani 1 1 d .
C23B C 0.27308(17) 0.71534(15) 0.46176(14) 0.0458(5) Uani 1 1 d .
H23B H 0.2999 0.7503 0.5238 0.055 Uiso 1 1 calc R
C24B C 0.17960(17) 0.73687(14) 0.43073(14) 0.0424(5) Uani 1 1 d .
C25B C 0.14449(16) 0.68451(13) 0.33901(13) 0.0391(4) Uani 1 1 d .
H25B H 0.0825 0.6989 0.3155 0.047 Uiso 1 1 calc R
C26B C 0.19650(15) 0.61118(13) 0.27939(13) 0.0361(4) Uani 1 1 d .
C27B C 0.43468(18) 0.63645(18) 0.45108(15) 0.0544(6) Uani 1 1 d .
H27D H 0.4961 0.6884 0.4565 0.082 Uiso 1 1 calc R
H27E H 0.4533 0.5723 0.4154 0.082 Uiso 1 1 calc R
H27F H 0.4219 0.6439 0.5109 0.082 Uiso 1 1 calc R
C28B C 0.1193(2) 0.81398(17) 0.49352(16) 0.0573(6) Uani 1 1 d .
H28D H 0.1241 0.8150 0.5523 0.086 Uiso 1 1 calc R
H28E H 0.0413 0.7978 0.4685 0.086 Uiso 1 1 calc R
H28F H 0.1538 0.8787 0.5000 0.086 Uiso 1 1 calc R
C29B C 0.14845(17) 0.56169(15) 0.18143(14) 0.0450(5) Uani 1 1 d .
H29D H 0.0793 0.5827 0.1753 0.067 Uiso 1 1 calc R
H29E H 0.1335 0.4903 0.1588 0.067 Uiso 1 1 calc R
H29F H 0.2016 0.5800 0.1469 0.067 Uiso 1 1 calc R
C31B C 0.49011(15) 0.52535(13) 0.25832(12) 0.0369(4) Uani 1 1 d .
C32B C 0.56219(15) 0.46199(14) 0.25728(13) 0.0390(4) Uani 1 1 d .
C33B C 0.67795(16) 0.49244(15) 0.26390(13) 0.0425(5) Uani 1 1 d .
H33B H 0.7243 0.4504 0.2665 0.051 Uiso 1 1 calc R
C34B C 0.72737(16) 0.58117(15) 0.26673(13) 0.0428(5) Uani 1 1 d .
C35B C 0.65626(16) 0.64085(14) 0.26274(12) 0.0408(4) Uani 1 1 d .
H35B H 0.6874 0.7009 0.2626 0.049 Uiso 1 1 calc R
C36B C 0.54107(16) 0.61592(13) 0.25893(12) 0.0377(4) Uani 1 1 d .
C37B C 0.52290(18) 0.35775(16) 0.24489(18) 0.0567(6) Uani 1 1 d .
H37D H 0.4774 0.3177 0.1867 0.085 Uiso 1 1 calc R
H37E H 0.4788 0.3596 0.2928 0.085 Uiso 1 1 calc R
H37F H 0.5873 0.3291 0.2472 0.085 Uiso 1 1 calc R
C38B C 0.85228(18) 0.61059(18) 0.27116(17) 0.0599(6) Uani 1 1 d .
H38D H 0.8869 0.5561 0.2657 0.090 Uiso 1 1 calc R
H38E H 0.8814 0.6682 0.3286 0.090 Uiso 1 1 calc R
H38F H 0.8690 0.6265 0.2220 0.090 Uiso 1 1 calc R
C39B C 0.47655(18) 0.69059(15) 0.25522(16) 0.0496(5) Uani 1 1 d .
H39D H 0.4591 0.7317 0.3153 0.074 Uiso 1 1 calc R
H39E H 0.4076 0.6558 0.2144 0.074 Uiso 1 1 calc R
H39F H 0.5217 0.7320 0.2336 0.074 Uiso 1 1 calc R

loop_
_atom_site_aniso_label
_atom_site_aniso_U_11
_atom_site_aniso_U_22
_atom_site_aniso_U_33
_atom_site_aniso_U_23
_atom_site_aniso_U_13
_atom_site_aniso_U_12
N1A 0.0423(9) 0.0319(8) 0.0334(9) 0.0129(7) 0.0069(7) 0.0033(7)
C2A 0.0444(11) 0.0439(11) 0.0416(12) 0.0231(9) 0.0067(9) 0.0044(9)
C3A 0.0465(12) 0.0463(11) 0.0366(11) 0.0181(9) 0.0050(9) -0.0033(9)
C4A 0.0581(14) 0.0681(15) 0.0465(14) 0.0274(12) 0.0000(11) -0.0053(11)
C5A 0.0695(17) 0.0780(18) 0.0337(13) 0.0156(12) -0.0019(11) -0.0168(14)
C6A 0.0754(17) 0.0565(14) 0.0375(13) 0.0040(11) 0.0115(12) -0.0081(13)
C7A 0.0617(14) 0.0443(12) 0.0417(13) 0.0079(10) 0.0144(11) 0.0001(10)
C8A 0.0481(12) 0.0362(10) 0.0391(11) 0.0124(9) 0.0102(9) -0.0013(9)
B9A 0.0471(13) 0.0276(10) 0.0399(12) 0.0127(9) 0.0093(10) 0.0049(9)
C10A 0.0432(11) 0.0293(9) 0.0359(10) 0.0135(8) 0.0031(8) 0.0049(8)
C11A 0.0442(12) 0.0382(10) 0.0485(12) 0.0179(9) 0.0036(9) 0.0050(9)
C12A 0.0545(13) 0.0394(11) 0.0535(13) 0.0169(10) -0.0067(11) -0.0010(10)
C13A 0.0715(16) 0.0376(11) 0.0414(12) 0.0070(9) -0.0045(11) 0.0061(10)
C14A 0.0619(14) 0.0407(11) 0.0383(11) 0.0144(9) 0.0052(10) 0.0131(10)
C15A 0.0809(19) 0.0585(14) 0.0461(14) 0.0145(11) 0.0172(12) 0.0272(13)
C16A 0.0752(18) 0.0765(17) 0.0588(16) 0.0280(14) 0.0308(14) 0.0348(15)
C17A 0.0536(14) 0.0680(15) 0.0654(16) 0.0332(13) 0.0190(12) 0.0159(11)
C18A 0.0493(12) 0.0436(11) 0.0489(12) 0.0203(10) 0.0107(10) 0.0084(9)
C19A 0.0473(11) 0.0354(10) 0.0386(11) 0.0169(9) 0.0055(9) 0.0080(8)
C21A 0.0448(11) 0.0316(9) 0.0416(11) 0.0158(8) 0.0094(9) 0.0083(8)
C22A 0.0449(11) 0.0387(11) 0.0514(12) 0.0225(9) 0.0107(9) 0.0078(9)
C23A 0.0470(12) 0.0557(13) 0.0631(15) 0.0353(12) 0.0157(11) 0.0095(10)
C24A 0.0548(14) 0.0750(16) 0.0574(15) 0.0420(13) 0.0198(11) 0.0196(12)
C25A 0.0553(14) 0.0632(14) 0.0452(13) 0.0282(11) 0.0107(10) 0.0165(11)
C26A 0.0480(12) 0.0397(11) 0.0445(12) 0.0218(9) 0.0107(9) 0.0124(9)
C27A 0.0509(13) 0.0583(14) 0.0603(15) 0.0238(12) 0.0083(11) -0.0099(11)
C28A 0.0700(18) 0.126(3) 0.0742(19) 0.0631(19) 0.0284(15) 0.0220(17)
C29A 0.0533(13) 0.0467(12) 0.0435(12) 0.0194(10) 0.0034(10) 0.0057(10)
C31A 0.0460(11) 0.0295(9) 0.0355(10) 0.0093(8) 0.0089(8) 0.0046(8)
C32A 0.0485(12) 0.0361(10) 0.0409(11) 0.0126(9) 0.0137(9) 0.0057(8)
C33A 0.0504(13) 0.0483(12) 0.0454(12) 0.0153(10) 0.0148(10) 0.0012(10)
C34A 0.0473(12) 0.0615(14) 0.0423(12) 0.0147(11) 0.0101(10) 0.0115(11)
C35A 0.0546(13) 0.0497(12) 0.0461(12) 0.0176(10) 0.0102(10) 0.0184(10)
C36A 0.0513(12) 0.0347(10) 0.0399(11) 0.0114(9) 0.0093(9) 0.0082(9)
C37A 0.0602(14) 0.0562(13) 0.0649(15) 0.0365(12) 0.0246(12) 0.0110(11)
C38A 0.0511(15) 0.102(2) 0.0662(17) 0.0314(16) 0.0158(13) 0.0197(14)
C39A 0.0608(14) 0.0390(11) 0.0689(15) 0.0264(11) 0.0150(12) 0.0142(10)
N1B 0.0332(8) 0.0387(9) 0.0430(10) 0.0158(8) 0.0068(7) 0.0059(7)
C2B 0.0353(10) 0.0359(10) 0.0569(13) 0.0142(10) 0.0087(9) 0.0017(8)
C3B 0.0337(10) 0.0428(11) 0.0451(12) 0.0109(9) 0.0060(9) 0.0053(8)
C4B 0.0466(13) 0.0478(12) 0.0523(14) 0.0035(11) 0.0040(10) 0.0054(10)
C5B 0.0554(14) 0.0700(16) 0.0410(13) 0.0053(12) 0.0044(11) 0.0160(12)
C6B 0.0580(14) 0.0722(16) 0.0428(13) 0.0202(12) 0.0110(11) 0.0191(12)
C7B 0.0453(12) 0.0520(12) 0.0429(12) 0.0165(10) 0.0076(9) 0.0097(9)
C8B 0.0318(10) 0.0418(11) 0.0425(11) 0.0139(9) 0.0054(8) 0.0085(8)
B9B 0.0336(11) 0.0352(11) 0.0414(12) 0.0175(10) 0.0039(9) 0.0047(9)
C10B 0.0441(11) 0.0382(11) 0.0501(12) 0.0213(9) 0.0121(9) 0.0110(8)
C11B 0.0564(14) 0.0557(13) 0.0579(14) 0.0266(11) 0.0094(11) 0.0180(11)
C12B 0.087(2) 0.0632(15) 0.0554(15) 0.0308(13) 0.0150(14) 0.0270(14)
C13B 0.098(2) 0.0523(14) 0.0606(16) 0.0316(12) 0.0325(15) 0.0244(13)
C14B 0.0696(15) 0.0373(11) 0.0698(16) 0.0265(11) 0.0362(13) 0.0193(10)
C15B 0.0804(19) 0.0489(14) 0.102(2) 0.0351(15) 0.0551(18) 0.0220(13)
C16B 0.0522(15) 0.0525(15) 0.132(3) 0.0370(17) 0.0432(18) 0.0178(12)
C17B 0.0431(13) 0.0506(13) 0.113(2) 0.0385(14) 0.0174(14) 0.0176(10)
C18B 0.0441(12) 0.0395(11) 0.0819(17) 0.0312(11) 0.0154(11) 0.0115(9)
C19B 0.0456(12) 0.0313(10) 0.0627(14) 0.0226(10) 0.0177(10) 0.0123(8)
C21B 0.0325(9) 0.0335(9) 0.0366(10) 0.0143(8) 0.0026(8) 0.0034(7)
C22B 0.0388(11) 0.0414(11) 0.0386(11) 0.0156(9) 0.0033(8) 0.0068(8)
C23B 0.0490(12) 0.0458(11) 0.0350(11) 0.0131(9) 0.0012(9) 0.0068(9)
C24B 0.0439(11) 0.0378(10) 0.0442(12) 0.0175(9) 0.0100(9) 0.0074(8)
C25B 0.0339(10) 0.0349(10) 0.0485(12) 0.0199(9) 0.0043(8) 0.0049(8)
C26B 0.0330(10) 0.0331(9) 0.0402(11) 0.0169(8) 0.0021(8) 0.0013(7)
C27B 0.0496(13) 0.0633(14) 0.0410(12) 0.0154(11) -0.0039(10) 0.0146(11)
C28B 0.0668(15) 0.0502(13) 0.0540(14) 0.0192(11) 0.0164(11) 0.0212(11)
C29B 0.0424(11) 0.0426(11) 0.0448(12) 0.0159(9) -0.0015(9) 0.0094(9)
C31B 0.0371(10) 0.0368(10) 0.0324(10) 0.0125(8) 0.0038(8) 0.0061(8)
C32B 0.0359(10) 0.0392(10) 0.0410(11) 0.0171(9) 0.0080(8) 0.0085(8)
C33B 0.0361(10) 0.0461(11) 0.0419(11) 0.0155(9) 0.0068(9) 0.0122(9)
C34B 0.0366(10) 0.0459(11) 0.0363(11) 0.0120(9) 0.0068(8) 0.0034(9)
C35B 0.0426(11) 0.0380(10) 0.0328(10) 0.0110(8) 0.0055(8) 0.0002(8)
C36B 0.0382(10) 0.0356(10) 0.0340(10) 0.0123(8) 0.0033(8) 0.0050(8)
C37B 0.0444(12) 0.0476(12) 0.0864(17) 0.0349(12) 0.0178(12) 0.0164(10)
C38B 0.0386(12) 0.0589(14) 0.0693(16) 0.0200(12) 0.0114(11) 0.0031(10)
C39B 0.0475(12) 0.0416(11) 0.0625(14) 0.0278(10) 0.0064(10) 0.0049(9)

loop_
_atom_type_symbol
_atom_type_description
_atom_type_scat_dispersion_real
_atom_type_scat_dispersion_imag
_atom_type_scat_source
C C 0.0181 0.0091 'International Tables Vol C Tables 4.2.6.8 and 6.1.1.4'
H H 0.0000 0.0000 'International Tables Vol C Tables 4.2.6.8 and 6.1.1.4'
B B 0.0090 0.0039 'International Tables Vol C Tables 4.2.6.8 and 6.1.1.4'
N N 0.0311 0.0180 'International Tables Vol C Tables 4.2.6.8 and 6.1.1.4'

loop_
_geom_angle_atom_site_label_1
_geom_angle_atom_site_label_2
_geom_angle_atom_site_label_3
_geom_angle
C2A N1A C10A 119.37(16)
C2A N1A B9A 110.73(15)
C10A N1A B9A 128.72(15)
N1A C2A C3A 113.54(18)
N1A C2A H2A 123.2
C3A C2A H2A 123.2
C4A C3A C8A 123.0(2)
C4A C3A C2A 127.7(2)
C8A C3A C2A 109.28(18)
C5A C4A C3A 117.4(2)
C5A C4A H4A 121.3
C3A C4A H4A 121.3
C6A C5A C4A 120.5(2)
C6A C5A H5A 119.7
C4A C5A H5A 119.7
C7A C6A C5A 121.7(2)
C7A C6A H6A 119.2
C5A C6A H6A 119.2
C6A C7A C8A 120.1(2)
C6A C7A H7A 120.0
C8A C7A H7A 120.0
C7A C8A C3A 117.1(2)
C7A C8A B9A 131.8(2)
C3A C8A B9A 111.09(16)
C8A B9A C31A 107.82(16)
C8A B9A C21A 117.88(17)
C31A B9A C21A 119.19(17)
C8A B9A N1A 94.73(15)
C31A B9A N1A 115.55(15)
C21A B9A N1A 98.91(14)
C11A C10A C19A 121.53(18)
C11A C10A N1A 118.85(17)
C19A C10A N1A 119.62(17)
C10A C11A C12A 120.3(2)
C10A C11A H11A 119.8
C12A C11A H11A 119.8
C13A C12A C11A 119.9(2)
C13A C12A H12A 120.1
C11A C12A H12A 120.1
C12A C13A C14A 121.5(2)
C12A C13A H13A 119.2
C14A C13A H13A 119.2
C13A C14A C15A 121.9(2)
C13A C14A C19A 119.6(2)
C15A C14A C19A 118.5(2)
C16A C15A C14A 121.5(2)
C16A C15A H15A 119.3
C14A C15A H15A 119.3
C15A C16A C17A 120.0(2)
C15A C16A H16A 120.0
C17A C16A H16A 120.0
C18A C17A C16A 120.7(2)
C18A C17A H17A 119.7
C16A C17A H17A 119.7
C17A C18A C19A 120.6(2)
C17A C18A H18A 119.7
C19A C18A H18A 119.7
C18A C19A C10A 124.21(18)
C18A C19A C14A 118.61(19)
C10A C19A C14A 117.17(18)
C26A C21A C22A 115.71(18)
C26A C21A B9A 120.71(17)
C22A C21A B9A 123.34(17)
C23A C22A C21A 120.3(2)
C23A C22A C27A 114.45(19)
C21A C22A C27A 125.20(18)
C24A C23A C22A 123.3(2)
C24A C23A H23A 118.3
C22A C23A H23A 118.3
C23A C24A C25A 116.8(2)
C23A C24A C28A 121.7(2)
C25A C24A C28A 121.5(2)
C24A C25A C26A 122.3(2)
C24A C25A H25A 118.8
C26A C25A H25A 118.8
C25A C26A C21A 121.44(19)
C25A C26A C29A 113.80(19)
C21A C26A C29A 124.70(18)
C22A C27A H27A 109.5
C22A C27A H27B 109.5
H27A C27A H27B 109.5
C22A C27A H27C 109.5
H27A C27A H27C 109.5
H27B C27A H27C 109.5
C24A C28A H28A 109.5
C24A C28A H28B 109.5
H28A C28A H28B 109.5
C24A C28A H28C 109.5
H28A C28A H28C 109.5
H28B C28A H28C 109.5
C26A C29A H29A 109.5
C26A C29A H29B 109.5
H29A C29A H29B 109.5
C26A C29A H29C 109.5
H29A C29A H29C 109.5
H29B C29A H29C 109.5
C36A C31A C32A 115.58(18)
C36A C31A B9A 120.86(17)
C32A C31A B9A 123.14(17)
C33A C32A C31A 121.13(19)
C33A C32A C37A 115.74(19)
C31A C32A C37A 122.87(19)
C34A C33A C32A 122.6(2)
C34A C33A H33A 118.7
C32A C33A H33A 118.7
C33A C34A C35A 116.3(2)
C33A C34A C38A 121.3(2)
C35A C34A C38A 122.1(2)
C34A C35A C36A 122.9(2)
C34A C35A H35A 118.5
C36A C35A H35A 118.5
C35A C36A C31A 120.83(19)
C35A C36A C39A 116.47(19)
C31A C36A C39A 122.62(19)
C32A C37A H37A 109.5
C32A C37A H37B 109.5
H37A C37A H37B 109.5
C32A C37A H37C 109.5
H37A C37A H37C 109.5
H37B C37A H37C 109.5
C34A C38A H38A 109.5
C34A C38A H38B 109.5
H38A C38A H38B 109.5
C34A C38A H38C 109.5
H38A C38A H38C 109.5
H38B C38A H38C 109.5
C36A C39A H39A 109.5
C36A C39A H39B 109.5
H39A C39A H39B 109.5
C36A C39A H39C 109.5
H39A C39A H39C 109.5
H39B C39A H39C 109.5
C2B N1B C10B 118.30(16)
C2B N1B B9B 110.68(16)
C10B N1B B9B 128.86(15)
N1B C2B C3B 114.48(18)
N1B C2B H2B 122.8
C3B C2B H2B 122.8
C4B C3B C8B 123.9(2)
C4B C3B C2B 126.9(2)
C8B C3B C2B 109.18(17)
C5B C4B C3B 118.2(2)
C5B C4B H4B 120.9
C3B C4B H4B 120.9
C4B C5B C6B 119.7(2)
C4B C5B H5B 120.2
C6B C5B H5B 120.2
C7B C6B C5B 121.7(2)
C7B C6B H6B 119.1
C5B C6B H6B 119.1
C6B C7B C8B 120.7(2)
C6B C7B H7B 119.7
C8B C7B H7B 119.7
C7B C8B C3B 115.77(18)
C7B C8B B9B 133.40(18)
C3B C8B B9B 110.00(17)
C8B B9B C21B 125.37(16)
C8B B9B C31B 100.59(15)
C21B B9B C31B 115.34(15)
C8B B9B N1B 95.12(14)
C21B B9B N1B 101.89(14)
C31B B9B N1B 117.92(15)
C11B C10B C19B 121.0(2)
C11B C10B N1B 120.80(18)
C19B C10B N1B 118.18(18)
C10B C11B C12B 120.4(2)
C10B C11B H11B 119.8
C12B C11B H11B 119.8
C13B C12B C11B 120.2(2)
C13B C12B H12B 119.9
C11B C12B H12B 119.9
C12B C13B C14B 121.5(2)
C12B C13B H13B 119.3
C14B C13B H13B 119.3
C13B C14B C15B 122.4(2)
C13B C14B C19B 119.2(2)
C15B C14B C19B 118.4(3)
C16B C15B C14B 121.7(3)
C16B C15B H15B 119.2
C14B C15B H15B 119.2
C15B C16B C17B 119.8(2)
C15B C16B H16B 120.1
C17B C16B H16B 120.1
C18B C17B C16B 120.7(3)
C18B C17B H17B 119.6
C16B C17B H17B 119.6
C17B C18B C19B 121.1(2)
C17B C18B H18B 119.5
C19B C18B H18B 119.5
C18B C19B C10B 124.1(2)
C18B C19B C14B 118.3(2)
C10B C19B C14B 117.6(2)
C22B C21B C26B 115.93(17)
C22B C21B B9B 121.35(16)
C26B C21B B9B 122.66(16)
C23B C22B C21B 121.18(18)
C23B C22B C27B 114.44(18)
C21B C22B C27B 124.30(17)
C24B C23B C22B 122.68(19)
C24B C23B H23B 118.7
C22B C23B H23B 118.7
C25B C24B C23B 116.38(18)
C25B C24B C28B 121.62(19)
C23B C24B C28B 122.01(19)
C24B C25B C26B 123.16(18)
C24B C25B H25B 118.4
C26B C25B H25B 118.4
C25B C26B C21B 120.65(17)
C25B C26B C29B 116.52(16)
C21B C26B C29B 122.81(17)
C22B C27B H27D 109.5
C22B C27B H27E 109.5
H27D C27B H27E 109.5
C22B C27B H27F 109.5
H27D C27B H27F 109.5
H27E C27B H27F 109.5
C24B C28B H28D 109.5
C24B C28B H28E 109.5
H28D C28B H28E 109.5
C24B C28B H28F 109.5
H28D C28B H28F 109.5
H28E C28B H28F 109.5
C26B C29B H29D 109.5
C26B C29B H29E 109.5
H29D C29B H29E 109.5
C26B C29B H29F 109.5
H29D C29B H29F 109.5
H29E C29B H29F 109.5
C32B C31B C36B 116.51(17)
C32B C31B B9B 126.28(16)
C36B C31B B9B 116.64(16)
C33B C32B C31B 120.20(18)
C33B C32B C37B 115.40(17)
C31B C32B C37B 124.33(17)
C34B C33B C32B 123.09(18)
C34B C33B H33B 118.5
C32B C33B H33B 118.5
C33B C34B C35B 116.62(18)
C33B C34B C38B 121.83(19)
C35B C34B C38B 121.53(19)
C34B C35B C36B 122.83(18)
C34B C35B H35B 118.6
C36B C35B H35B 118.6
C35B C36B C31B 120.57(17)
C35B C36B C39B 115.46(17)
C31B C36B C39B 123.97(17)
C32B C37B H37D 109.5
C32B C37B H37E 109.5
H37D C37B H37E 109.5
C32B C37B H37F 109.5
H37D C37B H37F 109.5
H37E C37B H37F 109.5
C34B C38B H38D 109.5
C34B C38B H38E 109.5
H38D C38B H38E 109.5
C34B C38B H38F 109.5
H38D C38B H38F 109.5
H38E C38B H38F 109.5
C36B C39B H39D 109.5
C36B C39B H39E 109.5
H39D C39B H39E 109.5
C36B C39B H39F 109.5
H39D C39B H39F 109.5
H39E C39B H39F 109.5

loop_
_geom_bond_atom_site_label_1
_geom_bond_atom_site_label_2
_geom_bond_distance
N1A C2A 1.293(2)
N1A C10A 1.442(2)
N1A B9A 1.686(3)
C2A C3A 1.436(3)
C2A H2A 0.9400
C3A C4A 1.393(3)
C3A C8A 1.405(3)
C4A C5A 1.388(4)
C4A H4A 0.9400
C5A C6A 1.380(4)
C5A H5A 0.9400
C6A C7A 1.371(3)
C6A H6A 0.9400
C7A C8A 1.399(3)
C7A H7A 0.9400
C8A B9A 1.605(3)
B9A C31A 1.640(3)
B9A C21A 1.666(3)
C10A C11A 1.369(3)
C10A C19A 1.422(3)
C11A C12A 1.407(3)
C11A H11A 0.9400
C12A C13A 1.352(3)
C12A H12A 0.9400
C13A C14A 1.413(3)
C13A H13A 0.9400
C14A C15A 1.418(3)
C14A C19A 1.423(3)
C15A C16A 1.353(4)
C15A H15A 0.9400
C16A C17A 1.404(4)
C16A H16A 0.9400
C17A C18A 1.368(3)
C17A H17A 0.9400
C18A C19A 1.418(3)
C18A H18A 0.9400
C21A C26A 1.413(3)
C21A C22A 1.428(3)
C22A C23A 1.396(3)
C22A C27A 1.512(3)
C23A C24A 1.369(3)
C23A H23A 0.9400
C24A C25A 1.385(3)
C24A C28A 1.508(3)
C25A C26A 1.392(3)
C25A H25A 0.9400
C26A C29A 1.519(3)
C27A H27A 0.9700
C27A H27B 0.9700
C27A H27C 0.9700
C28A H28A 0.9700
C28A H28B 0.9700
C28A H28C 0.9700
C29A H29A 0.9700
C29A H29B 0.9700
C29A H29C 0.9700
C31A C36A 1.415(3)
C31A C32A 1.421(3)
C32A C33A 1.390(3)
C32A C37A 1.511(3)
C33A C34A 1.382(3)
C33A H33A 0.9400
C34A C35A 1.386(3)
C34A C38A 1.510(3)
C35A C36A 1.393(3)
C35A H35A 0.9400
C36A C39A 1.513(3)
C37A H37A 0.9700
C37A H37B 0.9700
C37A H37C 0.9700
C38A H38A 0.9700
C38A H38B 0.9700
C38A H38C 0.9700
C39A H39A 0.9700
C39A H39B 0.9700
C39A H39C 0.9700
N1B C2B 1.297(2)
N1B C10B 1.446(3)
N1B B9B 1.673(3)
C2B C3B 1.430(3)
C2B H2B 0.9400
C3B C4B 1.395(3)
C3B C8B 1.410(3)
C4B C5B 1.372(3)
C4B H4B 0.9400
C5B C6B 1.390(4)
C5B H5B 0.9400
C6B C7B 1.385(3)
C6B H6B 0.9400
C7B C8B 1.398(3)
C7B H7B 0.9400
C8B B9B 1.633(3)
B9B C21B 1.645(3)
B9B C31B 1.648(3)
C10B C11B 1.362(3)
C10B C19B 1.425(3)
C11B C12B 1.403(3)
C11B H11B 0.9400
C12B C13B 1.353(4)
C12B H12B 0.9400
C13B C14B 1.401(4)
C13B H13B 0.9400
C14B C15B 1.417(4)
C14B C19B 1.428(3)
C15B C16B 1.355(4)
C15B H15B 0.9400
C16B C17B 1.401(4)
C16B H16B 0.9400
C17B C18B 1.365(3)
C17B H17B 0.9400
C18B C19B 1.412(3)
C18B H18B 0.9400
C21B C22B 1.414(3)
C21B C26B 1.418(3)
C22B C23B 1.394(3)
C22B C27B 1.522(3)
C23B C24B 1.382(3)
C23B H23B 0.9400
C24B C25B 1.379(3)
C24B C28B 1.510(3)
C25B C26B 1.395(3)
C25B H25B 0.9400
C26B C29B 1.501(3)
C27B H27D 0.9700
C27B H27E 0.9700
C27B H27F 0.9700
C28B H28D 0.9700
C28B H28E 0.9700
C28B H28F 0.9700
C29B H29D 0.9700
C29B H29E 0.9700
C29B H29F 0.9700
C31B C32B 1.411(3)
C31B C36B 1.424(3)
C32B C33B 1.397(3)
C32B C37B 1.512(3)
C33B C34B 1.377(3)
C33B H33B 0.9400
C34B C35B 1.383(3)
C34B C38B 1.506(3)
C35B C36B 1.386(3)
C35B H35B 0.9400
C36B C39B 1.516(3)
C37B H37D 0.9700
C37B H37E 0.9700
C37B H37F 0.9700
C38B H38D 0.9700
C38B H38E 0.9700
C38B H38F 0.9700
C39B H39D 0.9700
C39B H39E 0.9700
C39B H39F 0.9700

loop_
_geom_torsion_atom_site_label_1
_geom_torsion_atom_site_label_2
_geom_torsion_atom_site_label_3
_geom_torsion_atom_site_label_4
_geom_torsion
C10A N1A C2A C3A -175.93(16)
B9A N1A C2A C3A -7.3(2)
N1A C2A C3A C4A -176.9(2)
N1A C2A C3A C8A 3.0(2)
C8A C3A C4A C5A -1.1(3)
C2A C3A C4A C5A 178.7(2)
C3A C4A C5A C6A -2.2(3)
C4A C5A C6A C7A 1.6(4)
C5A C6A C7A C8A 2.3(4)
C6A C7A C8A C3A -5.3(3)
C6A C7A C8A B9A 177.3(2)
C4A C3A C8A C7A 4.9(3)
C2A C3A C8A C7A -175.01(18)
C4A C3A C8A B9A -177.22(19)
C2A C3A C8A B9A 2.9(2)
C7A C8A B9A C31A 52.8(3)
C3A C8A B9A C31A -124.75(17)
C7A C8A B9A C21A -85.8(3)
C3A C8A B9A C21A 96.7(2)
C7A C8A B9A N1A 171.5(2)
C3A C8A B9A N1A -5.98(19)
C2A N1A B9A C8A 7.85(19)
C10A N1A B9A C8A 175.16(17)
C2A N1A B9A C31A 120.18(18)
C10A N1A B9A C31A -72.5(2)
C2A N1A B9A C21A -111.35(17)
C10A N1A B9A C21A 56.0(2)
C2A N1A C10A C11A -121.5(2)
B9A N1A C10A C11A 72.1(2)
C2A N1A C10A C19A 58.6(2)
B9A N1A C10A C19A -107.7(2)
C19A C10A C11A C12A -1.9(3)
N1A C10A C11A C12A 178.30(18)
C10A C11A C12A C13A 0.0(3)
C11A C12A C13A C14A 0.9(3)
C12A C13A C14A C15A -179.8(2)
C12A C13A C14A C19A 0.1(3)
C13A C14A C15A C16A -179.0(2)
C19A C14A C15A C16A 1.1(3)
C14A C15A C16A C17A 0.8(4)
C15A C16A C17A C18A -0.9(4)
C16A C17A C18A C19A -0.9(3)
C17A C18A C19A C10A -178.2(2)
C17A C18A C19A C14A 2.8(3)
C11A C10A C19A C18A -176.31(19)
N1A C10A C19A C18A 3.5(3)
C11A C10A C19A C14A 2.7(3)
N1A C10A C19A C14A -177.48(17)
C13A C14A C19A C18A 177.29(19)
C15A C14A C19A C18A -2.9(3)
C13A C14A C19A C10A -1.8(3)
C15A C14A C19A C10A 178.07(19)
C8A B9A C21A C26A -177.81(17)
C31A B9A C21A C26A 48.4(2)
N1A B9A C21A C26A -77.6(2)
C8A B9A C21A C22A -3.6(3)
C31A B9A C21A C22A -137.35(19)
N1A B9A C21A C22A 96.65(19)
C26A C21A C22A C23A 1.1(3)
B9A C21A C22A C23A -173.43(18)
C26A C21A C22A C27A -177.58(19)
B9A C21A C22A C27A 7.9(3)
C21A C22A C23A C24A 1.0(3)
C27A C22A C23A C24A 179.8(2)
C22A C23A C24A C25A -2.2(3)
C22A C23A C24A C28A 178.2(2)
C23A C24A C25A C26A 1.3(3)
C28A C24A C25A C26A -179.1(2)
C24A C25A C26A C21A 0.8(3)
C24A C25A C26A C29A -176.4(2)
C22A C21A C26A C25A -2.0(3)
B9A C21A C26A C25A 172.70(18)
C22A C21A C26A C29A 174.95(18)
B9A C21A C26A C29A -10.4(3)
C8A B9A C31A C36A -102.9(2)
C21A B9A C31A C36A 35.1(3)
N1A B9A C31A C36A 152.69(17)
C8A B9A C31A C32A 69.3(2)
C21A B9A C31A C32A -152.75(18)
N1A B9A C31A C32A -35.1(3)
C36A C31A C32A C33A -8.9(3)
B9A C31A C32A C33A 178.57(18)
C36A C31A C32A C37A 165.03(19)
B9A C31A C32A C37A -7.5(3)
C31A C32A C33A C34A 5.0(3)
C37A C32A C33A C34A -169.3(2)
C32A C33A C34A C35A 1.4(3)
C32A C33A C34A C38A 176.8(2)
C33A C34A C35A C36A -3.6(3)
C38A C34A C35A C36A -178.9(2)
C34A C35A C36A C31A -0.7(3)
C34A C35A C36A C39A 176.2(2)
C32A C31A C36A C35A 6.7(3)
B9A C31A C36A C35A 179.51(18)
C32A C31A C36A C39A -169.86(19)
B9A C31A C36A C39A 2.9(3)
C10B N1B C2B C3B 167.35(16)
B9B N1B C2B C3B 2.5(2)
N1B C2B C3B C4B 174.4(2)
N1B C2B C3B C8B -6.6(2)
C8B C3B C4B C5B 0.2(3)
C2B C3B C4B C5B 179.1(2)
C3B C4B C5B C6B 1.1(3)
C4B C5B C6B C7B -0.3(4)
C5B C6B C7B C8B -1.9(3)
C6B C7B C8B C3B 3.1(3)
C6B C7B C8B B9B 171.4(2)
C4B C3B C8B C7B -2.3(3)
C2B C3B C8B C7B 178.69(17)
C4B C3B C8B B9B -173.34(19)
C2B C3B C8B B9B 7.7(2)
C7B C8B B9B C21B 77.0(3)
C3B C8B B9B C21B -114.1(2)
C7B C8B B9B C31B -54.8(3)
C3B C8B B9B C31B 114.04(17)
C7B C8B B9B N1B -174.5(2)
C3B C8B B9B N1B -5.64(18)
C2B N1B B9B C8B 1.86(18)
C10B N1B B9B C8B -160.90(17)
C2B N1B B9B C21B 129.66(16)
C10B N1B B9B C21B -33.1(2)
C2B N1B B9B C31B -103.00(19)
C10B N1B B9B C31B 94.2(2)
C2B N1B C10B C11B 117.9(2)
B9B N1B C10B C11B -80.4(2)
C2B N1B C10B C19B -60.2(2)
B9B N1B C10B C19B 101.4(2)
C19B C10B C11B C12B -0.7(3)
N1B C10B C11B C12B -178.78(19)
C10B C11B C12B C13B 2.2(4)
C11B C12B C13B C14B -1.2(4)
C12B C13B C14B C15B 178.6(2)
C12B C13B C14B C19B -1.2(3)
C13B C14B C15B C16B 179.5(2)
C19B C14B C15B C16B -0.6(3)
C14B C15B C16B C17B -1.3(4)
C15B C16B C17B C18B 0.9(4)
C16B C17B C18B C19B 1.4(3)
C17B C18B C19B C10B 176.8(2)
C17B C18B C19B C14B -3.3(3)
C11B C10B C19B C18B 178.2(2)
N1B C10B C19B C18B -3.6(3)
C11B C10B C19B C14B -1.7(3)
N1B C10B C19B C14B 176.46(17)
C13B C14B C19B C18B -177.28(19)
C15B C14B C19B C18B 2.9(3)
C13B C14B C19B C10B 2.6(3)
C15B C14B C19B C10B -177.22(19)
C8B B9B C21B C22B -171.79(18)
C31B B9B C21B C22B -45.9(2)
N1B B9B C21B C22B 83.1(2)
C8B B9B C21B C26B 11.2(3)
C31B B9B C21B C26B 137.01(18)
N1B B9B C21B C26B -94.00(19)
C26B C21B C22B C23B 1.6(3)
B9B C21B C22B C23B -175.65(18)
C26B C21B C22B C27B -175.07(19)
B9B C21B C22B C27B 7.7(3)
C21B C22B C23B C24B -1.0(3)
C27B C22B C23B C24B 176.0(2)
C22B C23B C24B C25B -0.8(3)
C22B C23B C24B C28B 179.6(2)
C23B C24B C25B C26B 1.9(3)
C28B C24B C25B C26B -178.43(19)
C24B C25B C26B C21B -1.3(3)
C24B C25B C26B C29B -179.56(18)
C22B C21B C26B C25B -0.5(3)
B9B C21B C26B C25B 176.68(17)
C22B C21B C26B C29B 177.63(18)
B9B C21B C26B C29B -5.2(3)
C8B B9B C31B C32B -82.4(2)
C21B B9B C31B C32B 139.81(19)
N1B B9B C31B C32B 19.2(3)
C8B B9B C31B C36B 88.56(18)
C21B B9B C31B C36B -49.2(2)
N1B B9B C31B C36B -169.78(16)
C36B C31B C32B C33B 4.9(3)
B9B C31B C32B C33B 175.92(18)
C36B C31B C32B C37B -172.10(19)
B9B C31B C32B C37B -1.1(3)
C31B C32B C33B C34B -3.6(3)
C37B C32B C33B C34B 173.7(2)
C32B C33B C34B C35B 0.0(3)
C32B C33B C34B C38B -178.2(2)
C33B C34B C35B C36B 2.0(3)
C38B C34B C35B C36B -179.77(19)
C34B C35B C36B C31B -0.5(3)
C34B C35B C36B C39B 179.78(18)
C32B C31B C36B C35B -3.0(3)
B9B C31B C36B C35B -174.90(17)
C32B C31B C36B C39B 176.75(18)
B9B C31B C36B C39B 4.8(3)
